data_7229587
loop_
_publ_author_name
'Perrin, Andrea'
'Goodwin, Melissa J.'
'Musa, Osama'
'Yufit, Dimitrii S.'
'Steed, Jonathan W.'

_publ_section_title
;
 Boric Acid Co-crystals in Guar Gelation
;
_journal_name_full CrystEngComm
_journal_paper_doi 10.1039/C7CE01858D
_journal_year 2017
_chemical_formula_moiety '2(B H3 O3), C12 H20 N2 O3'
_chemical_formula_sum 'C12 H26 B2 N2 O9'
_chemical_formula_weight 363.97
_chemical_name_systematic
;
 ? 
;
_space_group_crystal_system triclinic
_space_group_IT_number 2
_space_group_name_Hall '-P 1'
_space_group_name_H-M_alt 'P -1'
_symmetry_space_group_name_Hall '-P 1'
_symmetry_space_group_name_H-M 'P -1'
_atom_sites_solution_hydrogens geom
_atom_sites_solution_primary direct
_atom_sites_solution_secondary difmap
_audit_creation_date 2013-07-03
_audit_creation_method
;
  Olex2 1.2
  (compiled Nov  5 2012 18:25:38, GUI svn.r4372)
;
_audit_update_record
;
2017-08-11 deposited with the CCDC.
2017-11-16 downloaded from the CCDC.
;
_cell_angle_alpha 79.301(5)
_cell_angle_beta 80.217(5)
_cell_angle_gamma 68.622(5)
_cell_formula_units_Z 2
_cell_length_a 7.0629(4)
_cell_length_b 7.9863(4)
_cell_length_c 17.6846(9)
_cell_measurement_reflns_used 2884
_cell_measurement_temperature 120
_cell_measurement_theta_max 32.6070
_cell_measurement_theta_min 2.7586
_cell_volume 907.03(9)
_computing_cell_refinement
;
CrysAlisPro, Agilent Technologies,
Version 1.171.36.20 (release 27-06-2012 CrysAlis171 .NET)
(compiled Jul 11 2012,15:38:31)
;
_computing_data_collection
;
CrysAlisPro, Agilent Technologies,
Version 1.171.36.20 (release 27-06-2012 CrysAlis171 .NET)
(compiled Jul 11 2012,15:38:31)
;
_computing_data_reduction
;
CrysAlisPro, Agilent Technologies,
Version 1.171.36.20 (release 27-06-2012 CrysAlis171 .NET)
(compiled Jul 11 2012,15:38:31)
;
_computing_molecular_graphics
;
O. V. Dolomanov, L. J. Bourhis, R. J. Gildea, J. A. K. Howard and H. Puschmann,
OLEX2: a complete structure solution, refinement and analysis program.
J. Appl. Cryst. (2009). 42, 339-341.
;
_computing_publication_material
;
O. V. Dolomanov, L. J. Bourhis, R. J. Gildea, J. A. K. Howard and H. Puschmann,
OLEX2: a complete structure solution, refinement and analysis program.
J. Appl. Cryst. (2009). 42, 339-341.
;
_computing_structure_refinement
;
SHELXL, G.M. Sheldrick, Acta Cryst.
(2008). A64, 112-122
;
_computing_structure_solution
;
SHELXS, G.M. Sheldrick, Acta Cryst.
(2008). A64, 112-122
;
_diffrn_ambient_temperature 120
_diffrn_detector_area_resol_mean 16.1511
_diffrn_measured_fraction_theta_full 0.9964
_diffrn_measured_fraction_theta_max 0.9964
_diffrn_measurement_details
;
#__ type_ start__ end____ width___ exp.time_
  1 omega  -50.00   44.00   1.0000   25.0000
omega____ theta____ kappa____ phi______ frames
    -      -26.3429   77.0000    0.0000 94

#__ type_ start__ end____ width___ exp.time_
  2 omega  -49.00   -2.00   1.0000   25.0000
omega____ theta____ kappa____ phi______ frames
    -      -26.3429  -77.0000  150.0000 47

#__ type_ start__ end____ width___ exp.time_
  3 omega  -89.00    0.00   1.0000   25.0000
omega____ theta____ kappa____ phi______ frames
    -      -26.3429  -77.0000 -120.0000 89

#__ type_ start__ end____ width___ exp.time_
  4 omega  -37.00   -5.00   1.0000   25.0000
omega____ theta____ kappa____ phi______ frames
    -      -26.3429  -57.0000 -120.0000 32

#__ type_ start__ end____ width___ exp.time_
  5 omega  -17.00  100.00   1.0000   25.0000
omega____ theta____ kappa____ phi______ frames
    -       26.9679   19.0000 -180.0000 117

#__ type_ start__ end____ width___ exp.time_
  6 omega    6.00   73.00   1.0000   25.0000
omega____ theta____ kappa____ phi______ frames
    -       26.9679 -109.0000   98.0000 67

#__ type_ start__ end____ width___ exp.time_
  7 omega  -99.00   -1.00   1.0000   25.0000
omega____ theta____ kappa____ phi______ frames
    -      -26.3429  -38.0000  -30.0000 98

#__ type_ start__ end____ width___ exp.time_
  8 omega  -42.00  -10.00   1.0000   25.0000
omega____ theta____ kappa____ phi______ frames
    -       26.9679  -57.0000 -120.0000 32

#__ type_ start__ end____ width___ exp.time_
  9 omega   56.00  103.00   1.0000   25.0000
omega____ theta____ kappa____ phi______ frames
    -       26.9679  179.0000  -60.0000 47
;
_diffrn_measurement_device_type 'Xcalibur, Sapphire3, Gemini ultra'
_diffrn_measurement_method '\w scans'
_diffrn_orient_matrix_UB_11 -0.0459460000
_diffrn_orient_matrix_UB_12 -0.0417415000
_diffrn_orient_matrix_UB_13 0.0332300000
_diffrn_orient_matrix_UB_21 -0.0730081000
_diffrn_orient_matrix_UB_22 -0.0027246000
_diffrn_orient_matrix_UB_23 -0.0223432000
_diffrn_orient_matrix_UB_31 0.0658532000
_diffrn_orient_matrix_UB_32 -0.0866909000
_diffrn_orient_matrix_UB_33 -0.0091497000
_diffrn_radiation_monochromator graphite
_diffrn_radiation_type 'Mo K\a'
_diffrn_radiation_wavelength 0.7107
_diffrn_reflns_av_R_equivalents 0.0357
_diffrn_reflns_av_unetI/netI 0.0401
_diffrn_reflns_limit_h_max 9
_diffrn_reflns_limit_h_min -9
_diffrn_reflns_limit_k_max 10
_diffrn_reflns_limit_k_min -10
_diffrn_reflns_limit_l_max 22
_diffrn_reflns_limit_l_min -21
_diffrn_reflns_number 10266
_diffrn_reflns_theta_full 27.00
_diffrn_reflns_theta_max 27.00
_diffrn_reflns_theta_min 2.76
_diffrn_source 'Enhance (Mo) X-ray Source'
_exptl_absorpt_coefficient_mu 0.110
_exptl_absorpt_correction_T_max 0.993
_exptl_absorpt_correction_T_min 0.982
_exptl_absorpt_correction_type analytical
_exptl_absorpt_process_details
;
CrysAlisPro, Agilent Technologies,
Version 1.171.36.20 (release 27-06-2012 CrysAlis171 .NET)
(compiled Jul 11 2012,15:38:31)
Analytical numeric absorption correction using a multifaceted crystal
            model based on expressions derived by R.C. Clark & J.S. Reid.
(Clark, R. C. & Reid, J. S. (1995). Acta Cryst. A51, 887-897)
;
_exptl_crystal_colour colourless
_exptl_crystal_colour_primary colourless
_exptl_crystal_density_diffrn 1.333
_exptl_crystal_density_method 'not measured'
_exptl_crystal_description block
_exptl_crystal_F_000 388
_exptl_crystal_size_max 0.507
_exptl_crystal_size_mid 0.3695
_exptl_crystal_size_min 0.1711
_refine_diff_density_max 0.212
_refine_diff_density_min -0.271
_refine_diff_density_rms 0.043
_refine_ls_extinction_method none
_refine_ls_goodness_of_fit_ref 1.029
_refine_ls_hydrogen_treatment mixed
_refine_ls_matrix_type full
_refine_ls_number_parameters 235
_refine_ls_number_reflns 3945
_refine_ls_number_restraints 0
_refine_ls_restrained_S_all 1.029
_refine_ls_R_factor_all 0.0559
_refine_ls_R_factor_gt 0.0397
_refine_ls_shift/su_max 0.001
_refine_ls_shift/su_mean 0.000
_refine_ls_structure_factor_coef Fsqd
_refine_ls_weighting_details 'calc w=1/[\s^2^(Fo^2^)+(0.0398P)^2^+0.1429P] where P=(Fo^2^+2Fc^2^)/3'
_refine_ls_weighting_scheme calc
_refine_ls_wR_factor_gt 0.0884
_refine_ls_wR_factor_ref 0.0965
_reflns_number_gt 3067
_reflns_number_total 3945
_reflns_threshold_expression >2sigma(I)
_cod_data_source_file c7ce01858d2.cif
_cod_data_source_block 1x2B_ap91_1b
_cod_original_cell_volume 907.03(8)
_cod_database_code 7229587
_chemical_oxdiff_formula C12H26N2O9B2
_reflns_odcompleteness_completeness 99.93
_reflns_odcompleteness_iscentric 1
_reflns_odcompleteness_theta 30.44
_olex2_refinement_description
;
1. Fixed Uiso
 At 1.2 times of:
  {H2A,H2B} of C2, {H3A,H3B} of C3, {H7A,H7B} of C7, {H6A,H6B} of C6, {H8A,
  H8B} of C8, {H5A,H5B} of C5, {H10A,H10B} of C10, {H12A,H12B} of C12, {H4A,
  H4B} of C4, {H11A,H11B} of C11
 At 1.5 times of:
  H9 of O9, H5 of O5, H4 of O4, H6 of O6, H7 of O7
2.a Secondary CH2 refined with riding coordinates:
 C5(H5A,H5B), C8(H8A,H8B), C6(H6A,H6B), C7(H7A,H7B), C3(H3A,H3B), C2(H2A,H2B),
 C10(H10A,H10B), C12(H12A,H12B), C4(H4A,H4B), C11(H11A,H11B)
2.b Idealised tetrahedral OH refined as rotating group:
 O6(H6), O7(H7), O4(H4), O9(H9), O5(H5)
;

loop_
_space_group_symop_id
_space_group_symop_operation_xyz
1 'x, y, z'
2 '-x, -y, -z'

loop_
_atom_site_label
_atom_site_type_symbol
_atom_site_fract_x
_atom_site_fract_y
_atom_site_fract_z
_atom_site_U_iso_or_equiv
_atom_site_adp_type
_atom_site_occupancy
_atom_site_symmetry_multiplicity
_atom_site_calc_flag
_atom_site_refinement_flags
O6 O 0.23813(14) 0.48082(14) 0.28514(5) 0.0252(2) Uani 1 1 d .
H6 H 0.3510 0.4586 0.3014 0.038 Uiso 1 1 calc R
O7 O 0.57508(14) 1.40138(14) -0.64473(5) 0.0260(2) Uani 1 1 d .
H7 H 0.5919 1.3487 -0.5994 0.039 Uiso 1 1 calc R
O4 O 0.08252(15) 0.59902(15) 0.16950(5) 0.0298(3) Uani 1 1 d .
H4 H -0.0137 0.5759 0.1992 0.045 Uiso 1 1 calc R
O9 O 0.91775(14) 1.37256(14) -0.64068(5) 0.0262(2) Uani 1 1 d .
H9 H 1.0101 1.4064 -0.6681 0.039 Uiso 1 1 calc R
O1 O 0.39609(16) 0.76404(15) 0.03029(6) 0.0306(3) Uani 1 1 d .
O5 O 0.42182(15) 0.58009(14) 0.17202(5) 0.0266(2) Uani 1 1 d .
H5 H 0.4037 0.6288 0.1262 0.040 Uiso 1 1 calc R
O2 O 0.48552(15) 1.00057(14) -0.23245(5) 0.0268(2) Uani 1 1 d .
O8 O 0.75867(15) 1.51177(14) -0.75463(6) 0.0255(2) Uani 1 1 d .
O3 O 0.59323(16) 1.22353(15) -0.50536(6) 0.0312(3) Uani 1 1 d .
N1 N 0.25217(18) 0.89926(16) -0.08158(6) 0.0241(3) Uani 1 1 d .
N2 N 0.42690(18) 1.10713(16) -0.39838(6) 0.0238(3) Uani 1 1 d .
C1 C 0.2862(2) 0.7728(2) -0.01934(8) 0.0234(3) Uani 1 1 d .
C5 C 0.3482(2) 1.0374(2) -0.10022(8) 0.0256(3) Uani 1 1 d .
H5A H 0.3839 1.0581 -0.0518 0.031 Uiso 1 1 calc R
H5B H 0.2478 1.1525 -0.1218 0.031 Uiso 1 1 calc R
C8 C 0.6086(2) 0.9777(2) -0.36591(8) 0.0259(3) Uani 1 1 d .
H8A H 0.7290 0.9748 -0.4043 0.031 Uiso 1 1 calc R
H8B H 0.5972 0.8555 -0.3575 0.031 Uiso 1 1 calc R
C6 C 0.5383(2) 0.9896(2) -0.15715(8) 0.0267(3) Uani 1 1 d .
H6A H 0.6123 1.0742 -0.1581 0.032 Uiso 1 1 calc R
H6B H 0.6300 0.8651 -0.1408 0.032 Uiso 1 1 calc R
C7 C 0.6459(2) 1.0167(2) -0.29086(8) 0.0270(3) Uani 1 1 d .
H7A H 0.7789 0.9299 -0.2754 0.032 Uiso 1 1 calc R
H7B H 0.6509 1.1409 -0.2974 0.032 Uiso 1 1 calc R
C9 C 0.4332(2) 1.21547(19) -0.46567(8) 0.0237(3) Uani 1 1 d .
C3 C 0.0259(2) 0.7465(2) -0.08139(8) 0.0305(3) Uani 1 1 d .
H3A H 0.0088 0.6611 -0.1115 0.037 Uiso 1 1 calc R
H3B H -0.1097 0.8161 -0.0564 0.037 Uiso 1 1 calc R
C2 C 0.1750(2) 0.6455(2) -0.02118(8) 0.0282(3) Uani 1 1 d .
H2A H 0.1008 0.6220 0.0301 0.034 Uiso 1 1 calc R
H2B H 0.2710 0.5286 -0.0369 0.034 Uiso 1 1 calc R
C10 C 0.2177(2) 1.3233(2) -0.48353(8) 0.0280(3) Uani 1 1 d .
H10A H 0.2043 1.3277 -0.5387 0.034 Uiso 1 1 calc R
H10B H 0.1757 1.4488 -0.4714 0.034 Uiso 1 1 calc R
B2 B 0.7508(2) 1.4280(2) -0.67954(9) 0.0204(3) Uani 1 1 d .
C12 C 0.2189(2) 1.1183(2) -0.36461(8) 0.0290(3) Uani 1 1 d .
H12A H 0.1749 1.1863 -0.3195 0.035 Uiso 1 1 calc R
H12B H 0.2095 0.9959 -0.3481 0.035 Uiso 1 1 calc R
C4 C 0.1269(2) 0.8734(2) -0.13316(8) 0.0296(3) Uani 1 1 d .
H4A H 0.2123 0.8169 -0.1784 0.036 Uiso 1 1 calc R
H4B H 0.0233 0.9900 -0.1516 0.036 Uiso 1 1 calc R
B1 B 0.2469(2) 0.5529(2) 0.20879(9) 0.0210(3) Uani 1 1 d .
C11 C 0.0899(2) 1.2200(2) -0.43117(9) 0.0336(4) Uani 1 1 d .
H11A H 0.0665 1.1342 -0.4592 0.040 Uiso 1 1 calc R
H11B H -0.0440 1.3047 -0.4117 0.040 Uiso 1 1 calc R
H8 H 0.652(3) 1.540(2) -0.7769(11) 0.045(5) Uiso 1 1 d .

loop_
_atom_site_aniso_label
_atom_site_aniso_U_11
_atom_site_aniso_U_22
_atom_site_aniso_U_33
_atom_site_aniso_U_23
_atom_site_aniso_U_13
_atom_site_aniso_U_12
O6 0.0169(5) 0.0375(6) 0.0219(5) 0.0074(4) -0.0047(4) -0.0145(5)
O7 0.0203(5) 0.0408(6) 0.0179(5) 0.0082(4) -0.0049(4) -0.0164(5)
O4 0.0211(5) 0.0494(7) 0.0205(5) 0.0088(4) -0.0049(4) -0.0192(5)
O9 0.0195(5) 0.0387(6) 0.0210(5) 0.0058(4) -0.0040(4) -0.0147(5)
O1 0.0316(6) 0.0447(6) 0.0213(5) 0.0101(4) -0.0104(4) -0.0236(5)
O5 0.0216(5) 0.0414(6) 0.0188(5) 0.0092(4) -0.0063(4) -0.0178(5)
O2 0.0262(6) 0.0389(6) 0.0164(5) 0.0009(4) -0.0029(4) -0.0145(5)
O8 0.0182(5) 0.0399(6) 0.0201(5) 0.0062(4) -0.0050(4) -0.0157(5)
O3 0.0264(6) 0.0417(6) 0.0207(5) 0.0065(4) -0.0011(4) -0.0117(5)
N1 0.0267(7) 0.0303(7) 0.0177(6) 0.0021(5) -0.0063(5) -0.0135(5)
N2 0.0219(6) 0.0265(6) 0.0184(6) 0.0026(5) -0.0007(5) -0.0064(5)
C1 0.0210(7) 0.0313(8) 0.0177(7) 0.0008(6) -0.0017(5) -0.0108(6)
C5 0.0332(8) 0.0273(7) 0.0191(7) 0.0003(6) -0.0046(6) -0.0146(7)
C8 0.0241(8) 0.0263(7) 0.0210(7) 0.0019(6) -0.0002(6) -0.0048(6)
C6 0.0293(8) 0.0351(8) 0.0196(7) 0.0032(6) -0.0076(6) -0.0168(7)
C7 0.0241(8) 0.0327(8) 0.0221(7) 0.0032(6) -0.0011(6) -0.0113(7)
C9 0.0256(8) 0.0268(7) 0.0166(7) -0.0012(5) -0.0020(5) -0.0076(6)
C3 0.0291(8) 0.0438(9) 0.0243(8) -0.0038(7) -0.0050(6) -0.0186(7)
C2 0.0294(8) 0.0362(8) 0.0221(7) 0.0013(6) -0.0023(6) -0.0179(7)
C10 0.0263(8) 0.0342(8) 0.0189(7) -0.0029(6) -0.0032(6) -0.0052(7)
B2 0.0186(8) 0.0236(8) 0.0194(7) -0.0009(6) -0.0020(6) -0.0089(6)
C12 0.0235(8) 0.0340(8) 0.0260(8) -0.0006(6) 0.0043(6) -0.0105(7)
C4 0.0320(8) 0.0378(9) 0.0231(7) 0.0003(6) -0.0102(6) -0.0157(7)
B1 0.0184(8) 0.0228(8) 0.0217(8) 0.0015(6) -0.0023(6) -0.0090(6)
C11 0.0245(8) 0.0452(10) 0.0283(8) -0.0042(7) -0.0014(6) -0.0096(7)

loop_
_atom_type_symbol
_atom_type_description
_atom_type_scat_dispersion_real
_atom_type_scat_dispersion_imag
_atom_type_scat_source
C C 0.0033 0.0016 'International Tables Vol C Tables 4.2.6.8 and 6.1.1.4'
H H 0.0000 0.0000 'International Tables Vol C Tables 4.2.6.8 and 6.1.1.4'
B B 0.0013 0.0007 'International Tables Vol C Tables 4.2.6.8 and 6.1.1.4'
N N 0.0061 0.0033 'International Tables Vol C Tables 4.2.6.8 and 6.1.1.4'
O O 0.0106 0.0060 'International Tables Vol C Tables 4.2.6.8 and 6.1.1.4'

loop_
_exptl_crystal_face_index_h
_exptl_crystal_face_index_k
_exptl_crystal_face_index_l
_exptl_crystal_face_perp_dist
_exptl_oxdiff_crystal_face_indexfrac_h
_exptl_oxdiff_crystal_face_indexfrac_k
_exptl_oxdiff_crystal_face_indexfrac_l
_exptl_oxdiff_crystal_face_x
_exptl_oxdiff_crystal_face_y
_exptl_oxdiff_crystal_face_z
-8 -8 -14 0.1110 -7.9864 -8.0055 -13.9623 0.2371 0.9168 0.2958
8 8 14 0.1110 7.9864 8.0055 13.9623 -0.2371 -0.9168 -0.2958
0 -10 -10 0.1932 -0.0022 -10.0110 -9.9558 0.0871 0.2499 0.9588
-2 9 8 0.2266 -1.9942 9.0110 7.9603 -0.0200 -0.0568 -0.9853
-5 -2 -23 0.0854 -4.9903 -2.0111 -22.9714 -0.4501 0.8831 0.0559
5 1 23 0.0820 4.9901 1.0106 22.9748 0.4920 -0.8804 0.0308
3 5 24 0.0771 2.9948 5.0149 23.9593 0.4492 -0.7676 -0.4567
9 8 -1 0.1297 8.9849 7.9951 -1.0214 -0.7805 -0.6549 -0.0921
-3 1 22 0.1231 -2.9947 1.0171 21.9719 0.8253 -0.2751 -0.4864

loop_
_geom_angle_atom_site_label_1
_geom_angle_atom_site_label_2
_geom_angle_atom_site_label_3
_geom_angle
B1 O6 H6 109.5
B2 O7 H7 109.5
B1 O4 H4 109.5
B2 O9 H9 109.5
B1 O5 H5 109.5
C6 O2 C7 111.55(11)
B2 O8 H8 116.2(13)
C1 N1 C5 123.20(12)
C1 N1 C4 113.33(12)
C5 N1 C4 123.17(11)
C8 N2 C12 122.94(11)
C9 N2 C8 123.27(12)
C9 N2 C12 113.50(12)
O1 C1 N1 124.13(14)
O1 C1 C2 126.91(13)
N1 C1 C2 108.95(12)
N1 C5 H5A 108.7
N1 C5 H5B 108.7
N1 C5 C6 114.03(12)
H5A C5 H5B 107.6
C6 C5 H5A 108.7
C6 C5 H5B 108.7
N2 C8 H8A 108.5
N2 C8 H8B 108.5
N2 C8 C7 114.89(12)
H8A C8 H8B 107.5
C7 C8 H8A 108.5
C7 C8 H8B 108.5
O2 C6 C5 110.17(12)
O2 C6 H6A 109.6
O2 C6 H6B 109.6
C5 C6 H6A 109.6
C5 C6 H6B 109.6
H6A C6 H6B 108.1
O2 C7 C8 109.39(12)
O2 C7 H7A 109.8
O2 C7 H7B 109.8
C8 C7 H7A 109.8
C8 C7 H7B 109.8
H7A C7 H7B 108.2
O3 C9 N2 124.35(13)
O3 C9 C10 126.81(12)
N2 C9 C10 108.84(12)
H3A C3 H3B 109.0
C2 C3 H3A 111.0
C2 C3 H3B 111.0
C4 C3 H3A 111.0
C4 C3 H3B 111.0
C4 C3 C2 103.86(12)
C1 C2 C3 103.74(12)
C1 C2 H2A 111.0
C1 C2 H2B 111.0
C3 C2 H2A 111.0
C3 C2 H2B 111.0
H2A C2 H2B 109.0
C9 C10 H10A 111.0
C9 C10 H10B 111.0
C9 C10 C11 103.89(12)
H10A C10 H10B 109.0
C11 C10 H10A 111.0
C11 C10 H10B 111.0
O7 B2 O8 119.56(13)
O9 B2 O7 120.52(12)
O9 B2 O8 119.92(13)
N2 C12 H12A 111.1
N2 C12 H12B 111.1
N2 C12 C11 103.27(11)
H12A C12 H12B 109.1
C11 C12 H12A 111.1
C11 C12 H12B 111.1
N1 C4 C3 102.83(11)
N1 C4 H4A 111.2
N1 C4 H4B 111.2
C3 C4 H4A 111.2
C3 C4 H4B 111.2
H4A C4 H4B 109.1
O4 B1 O6 120.38(13)
O4 B1 O5 119.77(12)
O5 B1 O6 119.85(13)
C10 C11 C12 104.22(13)
C10 C11 H11A 110.9
C10 C11 H11B 110.9
C12 C11 H11A 110.9
C12 C11 H11B 110.9
H11A C11 H11B 108.9

loop_
_geom_bond_atom_site_label_1
_geom_bond_atom_site_label_2
_geom_bond_distance
O6 H6 0.8400
O6 B1 1.3665(17)
O7 H7 0.8400
O7 B2 1.3594(18)
O4 H4 0.8400
O4 B1 1.3541(18)
O9 H9 0.8400
O9 B2 1.3567(18)
O1 C1 1.2437(17)
O5 H5 0.8400
O5 B1 1.3664(18)
O2 C6 1.4219(16)
O2 C7 1.4232(16)
O8 B2 1.3735(18)
O8 H8 0.85(2)
O3 C9 1.2413(17)
N1 C1 1.3378(17)
N1 C5 1.4558(19)
N1 C4 1.4613(19)
N2 C8 1.4516(18)
N2 C9 1.3396(17)
N2 C12 1.4660(18)
C1 C2 1.502(2)
C5 H5A 0.9900
C5 H5B 0.9900
C5 C6 1.508(2)
C8 H8A 0.9900
C8 H8B 0.9900
C8 C7 1.503(2)
C6 H6A 0.9900
C6 H6B 0.9900
C7 H7A 0.9900
C7 H7B 0.9900
C9 C10 1.505(2)
C3 H3A 0.9900
C3 H3B 0.9900
C3 C2 1.528(2)
C3 C4 1.528(2)
C2 H2A 0.9900
C2 H2B 0.9900
C10 H10A 0.9900
C10 H10B 0.9900
C10 C11 1.526(2)
C12 H12A 0.9900
C12 H12B 0.9900
C12 C11 1.531(2)
C4 H4A 0.9900
C4 H4B 0.9900
C11 H11A 0.9900
C11 H11B 0.9900

loop_
_geom_hbond_atom_site_label_D
_geom_hbond_atom_site_label_H
_geom_hbond_atom_site_label_A
_geom_hbond_distance_DH
_geom_hbond_distance_HA
_geom_hbond_distance_DA
_geom_hbond_angle_DHA
_geom_hbond_site_symmetry_A
_geom_hbond_publ_flag
O6 H6 O7 0.84 1.86 2.6860(14) 169.4 1_546 yes
O7 H7 O3 0.84 1.77 2.6045(13) 170.0 . yes
O4 H4 O8 0.84 1.87 2.7000(14) 167.2 1_446 yes
O9 H9 O6 0.84 1.92 2.7541(13) 170.4 1_664 yes
O5 H5 O1 0.84 1.83 2.6583(13) 167.5 . yes
O8 H8 O5 0.85(2) 1.89(2) 2.7350(14) 175.0(18) 1_564 yes

loop_
_geom_torsion_atom_site_label_1
_geom_torsion_atom_site_label_2
_geom_torsion_atom_site_label_3
_geom_torsion_atom_site_label_4
_geom_torsion
O1 C1 C2 C3 166.26(14)
O3 C9 C10 C11 163.03(15)
N1 C1 C2 C3 -14.92(15)
N1 C5 C6 O2 72.05(15)
N2 C8 C7 O2 65.02(16)
N2 C9 C10 C11 -17.38(16)
N2 C12 C11 C10 -22.81(16)
C1 N1 C5 C6 95.87(15)
C1 N1 C4 C3 18.19(16)
C5 N1 C1 O1 2.9(2)
C5 N1 C1 C2 -176.00(12)
C5 N1 C4 C3 -167.94(13)
C8 N2 C9 O3 -3.7(2)
C8 N2 C9 C10 176.75(13)
C8 N2 C12 C11 -160.98(13)
C6 O2 C7 C8 164.93(12)
C7 O2 C6 C5 160.47(12)
C9 N2 C8 C7 114.94(15)
C9 N2 C12 C11 13.12(17)
C9 C10 C11 C12 24.43(15)
C2 C3 C4 N1 -25.91(15)
C12 N2 C8 C7 -71.53(18)
C12 N2 C9 O3 -177.73(14)
C12 N2 C9 C10 2.67(17)
C4 N1 C1 O1 176.73(14)
C4 N1 C1 C2 -2.13(16)
C4 N1 C5 C6 -77.40(17)
C4 C3 C2 C1 25.01(15)
